data_2238699
loop_
_publ_author_name
'Bouacida, Sofiane'
'Bouchene, Rafika'
'Khadri, Amina'
'Belhouas, Ratiba'
'Merazig, Hocine'

_publ_section_title
;
 Bis[4-(dimethylamino)pyridinium] tetrachloridocuprate(II)
;
_journal_coeditor_code BQ2389
_journal_issue 11
_journal_name_full 'Acta Crystallographica Section E'
_journal_page_first m610
_journal_page_last m611
_journal_paper_doi 10.1107/S1600536813028006
_journal_volume 69
_journal_year 2013
_chemical_formula_iupac '(C7 H11 N2)2 [Cu Cl4]'
_chemical_formula_moiety '2(C7 H11 N2 +), Cl4 Cu 2-'
_chemical_formula_sum 'C14 H22 Cl4 Cu N4'
_chemical_formula_weight 451.71
_chemical_name_systematic
;
Bis[4-(dimethylamino)pyridinium] tetrachloridocuprate(II)
;
_space_group_IT_number 15
_symmetry_cell_setting monoclinic
_symmetry_space_group_name_Hall '-C 2yc'
_symmetry_space_group_name_H-M 'C 1 2/c 1'
_atom_sites_solution_hydrogens geom
_atom_sites_solution_primary direct
_atom_sites_solution_secondary difmap
_audit_conform_dict_name cif_core.dic
_audit_conform_dict_version 2.3
_audit_creation_method 'WinGX routine CIF_UPDATE'
_cell_angle_alpha 90
_cell_angle_beta 115.0230(10)
_cell_angle_gamma 90
_cell_formula_units_Z 4
_cell_length_a 12.3750(8)
_cell_length_b 12.1901(8)
_cell_length_c 14.1713(9)
_cell_measurement_reflns_used 6282
_cell_measurement_temperature 150(2)
_cell_measurement_theta_max 34.73
_cell_measurement_theta_min 2.47
_cell_volume 1937.1(2)
_computing_cell_refinement 'SAINT (Bruker, 2011)'
_computing_data_collection 'APEX2 (Bruker, 2011)'
_computing_data_reduction 'SAINT (Bruker, 2011)'
_computing_molecular_graphics 'ORTEP-3 for Windows (Farrugia, 2012) and DIAMOND (Brandenburg & Berndt, 2001)'
_computing_publication_material 'WinGX (Farrugia, 2012)'
_computing_structure_refinement 'SHELXL97 (Sheldrick, 2008)'
_computing_structure_solution 'SIR2002 (Burla <i>et al.</i>, 2005)'
_diffrn_ambient_temperature 150(2)
_diffrn_measured_fraction_theta_full 0.999
_diffrn_measured_fraction_theta_max 0.933
_diffrn_measurement_device_type 'Bruker APEXII CCD'
_diffrn_measurement_method '\f and \w scans'
_diffrn_radiation_monochromator graphite
_diffrn_radiation_source 'sealed tube'
_diffrn_radiation_type MoK\a
_diffrn_radiation_wavelength 0.71073
_diffrn_reflns_av_R_equivalents 0.0168
_diffrn_reflns_limit_h_max 19
_diffrn_reflns_limit_h_min -19
_diffrn_reflns_limit_k_max 18
_diffrn_reflns_limit_k_min -18
_diffrn_reflns_limit_l_max 22
_diffrn_reflns_limit_l_min -22
_diffrn_reflns_number 12787
_diffrn_reflns_theta_full 25
_diffrn_reflns_theta_max 34.73
_diffrn_reflns_theta_min 2.48
_exptl_absorpt_coefficient_mu 1.682
_exptl_absorpt_correction_T_max 0.7468
_exptl_absorpt_correction_T_min 0.6753
_exptl_absorpt_correction_type multi-scan
_exptl_absorpt_process_details
;
(SADABS; Sheldrick, 2002)
;
_exptl_crystal_colour Yellow
_exptl_crystal_density_diffrn 1.549
_exptl_crystal_density_method 'not measured'
_exptl_crystal_description cube
_exptl_crystal_F_000 924
_exptl_crystal_size_max 0.13
_exptl_crystal_size_mid 0.12
_exptl_crystal_size_min 0.10
_refine_diff_density_max 0.554
_refine_diff_density_min -0.22
_refine_ls_extinction_method none
_refine_ls_goodness_of_fit_ref 1.054
_refine_ls_hydrogen_treatment constr
_refine_ls_matrix_type full
_refine_ls_number_parameters 107
_refine_ls_number_reflns 3895
_refine_ls_number_restraints 0
_refine_ls_restrained_S_all 1.054
_refine_ls_R_factor_all 0.0277
_refine_ls_R_factor_gt 0.0213
_refine_ls_shift/su_max 0.001
_refine_ls_shift/su_mean 0
_refine_ls_structure_factor_coef Fsqd
_refine_ls_weighting_details 'calc w=1/[\s^2^(Fo^2^)+(0.0283P)^2^+0.9756P] where P=(Fo^2^+2Fc^2^)/3'
_refine_ls_weighting_scheme calc
_refine_ls_wR_factor_gt 0.0565
_refine_ls_wR_factor_ref 0.0594
_reflns_number_gt 3389
_reflns_number_total 3895
_reflns_threshold_expression I>2sigma(I)
_cod_data_source_file bq2389.cif
_cod_data_source_block I
_cod_original_sg_symbol_H-M 'C 2/c'
_cod_database_code 2238699

loop_
_symmetry_equiv_pos_site_id
_symmetry_equiv_pos_as_xyz
1 x,y,z
2 -x,y,1/2-z
3 -x,-y,-z
4 x,-y,1/2+z
5 1/2+x,1/2+y,z
6 1/2-x,1/2+y,1/2-z
7 1/2-x,1/2-y,-z
8 1/2+x,1/2-y,1/2+z

loop_
_atom_site_aniso_label
_atom_site_aniso_U_11
_atom_site_aniso_U_22
_atom_site_aniso_U_33
_atom_site_aniso_U_12
_atom_site_aniso_U_13
_atom_site_aniso_U_23
N1 0.0217(4) 0.0262(4) 0.0203(4) -0.0016(3) 0.0097(3) 0.0010(3)
N2 0.0215(4) 0.0318(5) 0.0241(4) -0.0019(3) 0.0120(3) 0.0016(3)
C1 0.0164(4) 0.0182(4) 0.0172(4) 0.0003(3) 0.0052(3) 0.0015(3)
C2 0.0200(4) 0.0194(4) 0.0192(4) -0.0025(3) 0.0063(3) -0.0007(3)
C3 0.0226(4) 0.0250(5) 0.0200(4) 0.0010(3) 0.0079(3) -0.0012(3)
C4 0.0217(4) 0.0265(5) 0.0276(5) -0.0067(4) 0.0087(4) -0.0001(4)
C5 0.0210(4) 0.0215(4) 0.0217(4) -0.0036(3) 0.0067(3) -0.0032(3)
C11 0.0245(5) 0.0341(6) 0.0282(5) -0.0058(4) 0.0122(4) 0.0049(4)
C12 0.0320(5) 0.0322(6) 0.0216(4) 0.0056(4) 0.0132(4) 0.0010(4)
Cu1 0.01640(10) 0.01690(10) 0.01920(10) 0.0000 0.00820(10) 0.0000
Cl1 0.02690(10) 0.02030(10) 0.03530(10) -0.00610(10) 0.02000(10) -0.00870(10)
Cl2 0.02050(10) 0.01970(10) 0.02320(10) -0.00350(10) 0.00950(10) -0.00290(10)

loop_
_atom_site_type_symbol
_atom_site_label
_atom_site_fract_x
_atom_site_fract_y
_atom_site_fract_z
_atom_site_U_iso_or_equiv
_atom_site_thermal_displace_type
_atom_site_calc_flag
_atom_site_refinement_flags
_atom_site_occupancy
N N1 0.43961(8) 0.14134(8) -0.05308(7) 0.0225(2) Uani d . 1.000
N N2 0.24689(8) 0.09752(8) 0.12016(7) 0.0250(3) Uani d . 1.000
C C1 0.37610(8) 0.12756(8) 0.00275(7) 0.0179(2) Uani d . 1.000
C C2 0.39370(8) 0.19580(8) 0.08966(7) 0.0202(2) Uani d . 1.000
C C3 0.32794(9) 0.17919(9) 0.14518(8) 0.0229(3) Uani d . 1.000
C C4 0.22731(9) 0.03122(9) 0.03815(9) 0.0259(3) Uani d . 1.000
C C5 0.28831(9) 0.04393(8) -0.02169(8) 0.0222(2) Uani d . 1.000
C C11 0.53277(10) 0.22510(10) -0.02403(9) 0.0286(3) Uani d . 1.000
C C12 0.41514(11) 0.07546(10) -0.14600(9) 0.0280(3) Uani d . 1.000
Cu Cu1 0.00000 0.057400(10) 0.25000 0.01730(10) Uani d S 1.000
Cl Cl1 0.07732(2) -0.06512(2) 0.17693(2) 0.02510(10) Uani d . 1.000
Cl Cl2 0.15211(2) 0.17785(2) 0.29261(2) 0.02110(10) Uani d . 1.000
H H2 0.20730 0.08760 0.15680 0.0300 Uiso c R 1.000
H H2A 0.45010 0.25170 0.10860 0.0240 Uiso c R 1.000
H H3 0.33920 0.22490 0.20110 0.0270 Uiso c R 1.000
H H4 0.17090 -0.02440 0.02220 0.0310 Uiso c R 1.000
H H5 0.27260 -0.00200 -0.07840 0.0270 Uiso c R 1.000
H H11A 0.49760 0.29640 -0.02970 0.0430 Uiso c R 1.000
H H11B 0.57180 0.22070 -0.06980 0.0430 Uiso c R 1.000
H H11C 0.59000 0.21310 0.04640 0.0430 Uiso c R 1.000
H H12A 0.42520 -0.00080 -0.12750 0.0420 Uiso c R 1.000
H H12B 0.46940 0.09570 -0.17540 0.0420 Uiso c R 1.000
H H12C 0.33470 0.08820 -0.19620 0.0420 Uiso c R 1.000

loop_
_atom_type_symbol
_atom_type_description
_atom_type_scat_dispersion_real
_atom_type_scat_dispersion_imag
_atom_type_scat_source
C C 0.0033 0.0016 'International Tables Vol C Tables 4.2.6.8 and 6.1.1.4'
H H 0 0 'International Tables Vol C Tables 4.2.6.8 and 6.1.1.4'
N N 0.0061 0.0033 'International Tables Vol C Tables 4.2.6.8 and 6.1.1.4'
Cl Cl 0.1484 0.1585 'International Tables Vol C Tables 4.2.6.8 and 6.1.1.4'
Cu Cu 0.3201 1.2651 'International Tables Vol C Tables 4.2.6.8 and 6.1.1.4'

loop_
_geom_angle_atom_site_label_1
_geom_angle_atom_site_label_2
_geom_angle_atom_site_label_3
_geom_angle_site_symmetry_1
_geom_angle_site_symmetry_3
_geom_angle
_geom_angle_publ_flag
Cl1 Cu1 Cl2 2_555 2_555 94.940(10) no
Cl1 Cu1 Cl2 . 2_555 141.030(10) no
Cl1 Cu1 Cl2 . . 94.940(10) no
Cl1 Cu1 Cl1 . 2_555 96.760(10) no
Cl1 Cu1 Cl2 2_555 . 141.030(10) no
Cl2 Cu1 Cl2 . 2_555 98.910(10) no
C1 N1 C12 . . 120.89(10) no
C1 N1 C11 . . 120.68(9) no
C11 N1 C12 . . 118.41(10) no
C3 N2 C4 . . 120.68(10) no
C4 N2 H2 . . 120.00 no
C3 N2 H2 . . 120.00 no
C2 C1 C5 . . 116.81(9) no
N1 C1 C2 . . 121.57(9) no
N1 C1 C5 . . 121.62(9) no
C1 C2 C3 . . 120.08(9) no
N2 C3 C2 . . 121.05(10) no
N2 C4 C5 . . 121.52(11) no
C1 C5 C4 . . 119.84(9) no
C1 C2 H2A . . 120.00 no
C3 C2 H2A . . 120.00 no
C2 C3 H3 . . 119.00 no
N2 C3 H3 . . 120.00 no
N2 C4 H4 . . 119.00 no
C5 C4 H4 . . 119.00 no
C1 C5 H5 . . 120.00 no
C4 C5 H5 . . 120.00 no
H11A C11 H11B . . 109.00 no
H11A C11 H11C . . 110.00 no
N1 C11 H11A . . 109.00 no
N1 C11 H11B . . 109.00 no
N1 C11 H11C . . 109.00 no
H11B C11 H11C . . 109.00 no
H12B C12 H12C . . 109.00 no
N1 C12 H12A . . 109.00 no
N1 C12 H12B . . 109.00 no
N1 C12 H12C . . 109.00 no
H12A C12 H12B . . 109.00 no
H12A C12 H12C . . 109.00 no

loop_
_geom_bond_atom_site_label_1
_geom_bond_atom_site_label_2
_geom_bond_site_symmetry_2
_geom_bond_distance
_geom_bond_publ_flag
Cu1 Cl1 2_555 2.2487(3) yes
Cu1 Cl2 2_555 2.2588(3) yes
Cu1 Cl1 . 2.2487(3) yes
Cu1 Cl2 . 2.2588(3) yes
N1 C1 . 1.3409(15) no
N1 C12 . 1.4606(15) no
N1 C11 . 1.4627(16) no
N2 C3 . 1.3498(15) no
N2 C4 . 1.3507(15) no
N2 H2 . 0.8600 no
C1 C2 . 1.4246(13) no
C1 C5 . 1.4217(15) no
C2 C3 . 1.3653(16) no
C4 C5 . 1.3618(17) no
C2 H2A . 0.9300 no
C3 H3 . 0.9300 no
C4 H4 . 0.9300 no
C5 H5 . 0.9300 no
C11 H11A . 0.9600 no
C11 H11B . 0.9600 no
C11 H11C . 0.9600 no
C12 H12B . 0.9600 no
C12 H12C . 0.9600 no
C12 H12A . 0.9600 no

loop_
_geom_hbond_atom_site_label_D
_geom_hbond_atom_site_label_H
_geom_hbond_atom_site_label_A
_geom_hbond_site_symmetry_A
_geom_hbond_distance_DH
_geom_hbond_distance_HA
_geom_hbond_distance_DA
_geom_hbond_angle_DHA
_geom_hbond_publ_flag
N2 H2 Cl1 . 0.8600 2.5500 3.2264(11) 136.00 yes
N2 H2 Cl2 . 0.8600 2.5500 3.2760(10) 143.00 yes
C2 H2A Cl1 5_555 0.9300 2.6700 3.5790(11) 167.00 yes
C5 H5 Cl2 4_554 0.9300 2.8000 3.6501(11) 152.00 yes
C11 H11B Cl2 8_554 0.9600 2.8200 3.6850(13) 150.00 yes

loop_
_geom_torsion_atom_site_label_1
_geom_torsion_atom_site_label_2
_geom_torsion_atom_site_label_3
_geom_torsion_atom_site_label_4
_geom_torsion
_geom_torsion_publ_flag
C11 N1 C1 C2 2.21(15) no
C11 N1 C1 C5 -177.56(10) no
C12 N1 C1 C2 -175.95(10) no
C12 N1 C1 C5 4.28(16) no
C4 N2 C3 C2 -1.18(16) no
C3 N2 C4 C5 0.20(17) no
N1 C1 C2 C3 -179.66(10) no
C5 C1 C2 C3 0.11(14) no
N1 C1 C5 C4 178.72(10) no
C2 C1 C5 C4 -1.06(15) no
C1 C2 C3 N2 1.00(16) no
N2 C4 C5 C1 0.93(17) no
